data_9015309
loop_
_publ_author_name
'Dera, P.'
'Lazarz, J. D.'
'Prakapenka, V. B.'
'Barkley, M.'
'Downs, R. T.'

_publ_section_title
;
 New insights into the high-pressure polymorphism of SiO2 cristobalite
 Note: P = 10.1 GPa
;
_journal_name_full 'Physics and Chemistry of Minerals'
_journal_page_first Online
_journal_page_last first
_journal_volume 38
_journal_year 2011
_chemical_compound_source 'Ellora Caves, India'
_chemical_formula_sum 'O2 Si'
_chemical_name_mineral 'Cristobalite II'
_space_group_IT_number 14
_symmetry_space_group_name_Hall '-P 2ybc'
_symmetry_space_group_name_H-M 'P 1 21/c 1'
_cell_angle_alpha 90
_cell_angle_beta 118.7
_cell_angle_gamma 90
_cell_length_a 7.803
_cell_length_b 4.382
_cell_length_c 8.366
_cell_formula_units_Z 8
_cell_volume 250.913
_database_code_amcsd 0018351
_exptl_crystal_density_diffrn 3.181
_cod_original_formula_sum 'Si O2'
_cod_database_code 9015309

loop_
_space_group_symop_operation_xyz
x,y,z
x,1/2-y,1/2+z
-x,1/2+y,1/2-z
-x,-y,-z

loop_
_atom_site_label
_atom_site_fract_x
_atom_site_fract_y
_atom_site_fract_z
_atom_site_U_iso_or_equiv
Si1 0.62580 0.28220 0.85220 0.01000
Si2 0.87690 0.96120 0.72870 0.00800
O1 0.82300 0.11550 0.87800 0.02000
O2 0.68390 0.46730 0.03840 0.01000
O3 0.45510 0.04780 0.80670 0.01800
O4 0.06700 0.10330 0.74020 0.02700

loop_
_cod_related_entry_id
_cod_related_entry_database
_cod_related_entry_code
1 AMCSD 0018351
